data_7014358
loop_
_publ_author_name
'Li, Xiong'
'Li, Yan'
'Yang, Wei-Ping'
'Chen, Yuan-Yin'
'Gong, Shu-Ling'

_publ_section_title
;
 Different metal-ion-induced dimeric self-assembling cavities based on
 thiacalix[4]benzocrown-4 isomers.
;
_journal_issue 2
_journal_name_full 'Dalton transactions (Cambridge, England : 2003)'
_journal_page_first 367
_journal_page_last 376
_journal_paper_doi 10.1039/c0dt00543f
_journal_volume 40
_journal_year 2011
_chemical_formula_sum 'C50 H58 O6 S4'
_chemical_formula_weight 883.20
_chemical_name_common
;
1,3-alternate-thiacalix[4]-m-benzocrown-4
;
_chemical_name_systematic
; 
1,3-alternate-5,11,17,23-Tetra-tert-butyl-25,27-[1,3-
bis(oxyethoxy)benzene]-2,8,14,20-tetra-thiacalix[4]arene  
;
_space_group_IT_number 61
_symmetry_cell_setting orthorhombic
_symmetry_space_group_name_Hall '-P 2ac 2ab'
_symmetry_space_group_name_H-M 'P b c a'
_atom_sites_solution_hydrogens geom
_atom_sites_solution_primary direct
_atom_sites_solution_secondary difmap
_audit_creation_method SHELXL-97
_cell_angle_alpha 90.00
_cell_angle_beta 90.00
_cell_angle_gamma 90.00
_cell_formula_units_Z 8
_cell_length_a 17.1148(7)
_cell_length_b 22.5558(9)
_cell_length_c 25.0673(9)
_cell_measurement_reflns_used 7939
_cell_measurement_temperature 292(2)
_cell_measurement_theta_max 22.66
_cell_measurement_theta_min 2.21
_cell_volume 9676.9(7)
_computing_cell_refinement 'Bruker SMART'
_computing_data_collection 'Bruker SMART'
_computing_data_reduction 'Bruker SAINT'
_computing_molecular_graphics 'Bruker SHELXTL'
_computing_publication_material 'Bruker SHELXTL'
_computing_structure_refinement 'SHELXL-97 (Sheldrick, 1997)'
_computing_structure_solution 'SHELXS-97 (Sheldrick, 1990)'
_diffrn_ambient_temperature 292(2)
_diffrn_measured_fraction_theta_full 1.000
_diffrn_measured_fraction_theta_max 1.000
_diffrn_measurement_device_type 'CCD area detector'
_diffrn_measurement_method 'phi and omega scans'
_diffrn_radiation_monochromator graphite
_diffrn_radiation_source 'fine-focus sealed tube'
_diffrn_radiation_type MoK\a
_diffrn_radiation_wavelength 0.71073
_diffrn_reflns_av_R_equivalents 0.0849
_diffrn_reflns_av_sigmaI/netI 0.0455
_diffrn_reflns_limit_h_max 20
_diffrn_reflns_limit_h_min -20
_diffrn_reflns_limit_k_max 26
_diffrn_reflns_limit_k_min -26
_diffrn_reflns_limit_l_max 29
_diffrn_reflns_limit_l_min -29
_diffrn_reflns_number 77082
_diffrn_reflns_theta_full 25.00
_diffrn_reflns_theta_max 25.00
_diffrn_reflns_theta_min 1.62
_exptl_absorpt_coefficient_mu 0.243
_exptl_absorpt_correction_type none
_exptl_crystal_colour colorless
_exptl_crystal_density_diffrn 1.212
_exptl_crystal_density_method 'not measured'
_exptl_crystal_description block
_exptl_crystal_F_000 3760
_exptl_crystal_size_max 0.30
_exptl_crystal_size_mid 0.20
_exptl_crystal_size_min 0.20
_refine_diff_density_max 0.338
_refine_diff_density_min -0.252
_refine_diff_density_rms 0.053
_refine_ls_extinction_method none
_refine_ls_goodness_of_fit_ref 1.173
_refine_ls_hydrogen_treatment constr
_refine_ls_matrix_type full
_refine_ls_number_parameters 673
_refine_ls_number_reflns 8525
_refine_ls_number_restraints 60
_refine_ls_restrained_S_all 1.214
_refine_ls_R_factor_all 0.1027
_refine_ls_R_factor_gt 0.0762
_refine_ls_shift/su_max 0.000
_refine_ls_shift/su_mean 0.000
_refine_ls_structure_factor_coef Fsqd
_refine_ls_weighting_details 'calc w=1/[\s^2^(Fo^2^)+(0.0568P)^2^+7.1222P] where P=(Fo^2^+2Fc^2^)/3'
_refine_ls_weighting_scheme calc
_refine_ls_wR_factor_gt 0.1493
_refine_ls_wR_factor_ref 0.1598
_reflns_number_gt 6445
_reflns_number_total 8525
_reflns_threshold_expression >2sigma(I)
_cod_data_source_file C0DT00543F.TXT
_cod_data_source_block CCDC-740900
_cod_depositor_comments
;
The following automatic conversions were performed:
'_symmetry_cell_setting' value 'Orthorhombic' changed to 'orthorhombic'
according to '/home/saulius/struct/CIF-dictionaries/cif_core.dic'
dictionary named 'cif_core.dic' version 2.4.1 from 2010-06-29.

Automatic conversion script
Id: cif_fix_enum 1555 2011-01-17 13:19:09Z saulius 
;
_cod_original_sg_symbol_H-M Pbca
_cod_database_code 7014358

loop_
_symmetry_equiv_pos_as_xyz
'x, y, z'
'-x+1/2, -y, z+1/2'
'-x, y+1/2, -z+1/2'
'x+1/2, -y+1/2, -z'
'-x, -y, -z'
'x-1/2, y, -z-1/2'
'x, -y-1/2, z-1/2'
'-x-1/2, y-1/2, z'

loop_
_atom_site_label
_atom_site_type_symbol
_atom_site_fract_x
_atom_site_fract_y
_atom_site_fract_z
_atom_site_U_iso_or_equiv
_atom_site_adp_type
_atom_site_occupancy
_atom_site_symmetry_multiplicity
_atom_site_calc_flag
_atom_site_refinement_flags
_atom_site_disorder_assembly
_atom_site_disorder_group
C1 C 0.78253(19) 0.24018(15) 0.61441(15) 0.0360(8) Uani 1 1 d . . .
C2 C 0.78976(19) 0.23489(16) 0.55925(15) 0.0389(9) Uani 1 1 d . . .
C3 C 0.8347(2) 0.18952(17) 0.53873(15) 0.0427(9) Uani 1 1 d . . .
H3 H 0.8400 0.1865 0.5019 0.051 Uiso 1 1 calc R . .
C4 C 0.8724(2) 0.14814(17) 0.57074(16) 0.0453(10) Uani 1 1 d . A .
C5 C 0.8630(2) 0.15440(17) 0.62565(16) 0.0450(10) Uani 1 1 d . . .
H5 H 0.8874 0.1274 0.6482 0.054 Uiso 1 1 calc R . .
C6 C 0.81859(19) 0.19937(16) 0.64775(14) 0.0381(9) Uani 1 1 d . . .
C7 C 0.9264(2) 0.10084(18) 0.54711(18) 0.0594(12) Uani 1 1 d D . .
C8 C 0.8826(7) 0.0685(6) 0.5010(5) 0.090(5) Uani 0.508(14) 1 d PD A 1
H8A H 0.8359 0.0505 0.5147 0.135 Uiso 0.508(14) 1 calc PR A 1
H8B H 0.9158 0.0384 0.4862 0.135 Uiso 0.508(14) 1 calc PR A 1
H8C H 0.8692 0.0966 0.4738 0.135 Uiso 0.508(14) 1 calc PR A 1
C9 C 1.0005(6) 0.1264(5) 0.5256(7) 0.091(5) Uani 0.508(14) 1 d PD A 1
H9A H 0.9884 0.1569 0.5002 0.136 Uiso 0.508(14) 1 calc PR A 1
H9B H 1.0303 0.0958 0.5085 0.136 Uiso 0.508(14) 1 calc PR A 1
H9C H 1.0304 0.1431 0.5544 0.136 Uiso 0.508(14) 1 calc PR A 1
C10 C 0.9445(8) 0.0522(4) 0.5885(5) 0.082(4) Uani 0.508(14) 1 d PD A 1
H10A H 0.9799 0.0676 0.6149 0.122 Uiso 0.508(14) 1 calc PR A 1
H10B H 0.9681 0.0189 0.5710 0.122 Uiso 0.508(14) 1 calc PR A 1
H10C H 0.8970 0.0399 0.6055 0.122 Uiso 0.508(14) 1 calc PR A 1
C8' C 0.9089(9) 0.0392(4) 0.5654(5) 0.096(5) Uani 0.492(14) 1 d PRD A 2
H8D H 0.9001 0.0392 0.6033 0.145 Uiso 0.492(14) 1 d PR A 2
H8E H 0.9523 0.0138 0.5572 0.145 Uiso 0.492(14) 1 d PR A 2
H8F H 0.8630 0.0249 0.5475 0.145 Uiso 0.492(14) 1 d PR A 2
C9' C 0.9293(10) 0.1042(7) 0.4861(3) 0.095(5) Uani 0.492(14) 1 d PD A 2
H9D H 0.8784 0.0959 0.4718 0.143 Uiso 0.492(14) 1 calc PR A 2
H9E H 0.9660 0.0757 0.4729 0.143 Uiso 0.492(14) 1 calc PR A 2
H9F H 0.9452 0.1433 0.4754 0.143 Uiso 0.492(14) 1 calc PR A 2
C10' C 1.0099(5) 0.1182(6) 0.5665(6) 0.079(4) Uani 0.492(14) 1 d PD A 2
H10D H 1.0209 0.1584 0.5563 0.118 Uiso 0.492(14) 1 calc PR A 2
H10E H 1.0477 0.0922 0.5506 0.118 Uiso 0.492(14) 1 calc PR A 2
H10F H 1.0126 0.1148 0.6046 0.118 Uiso 0.492(14) 1 calc PR A 2
C11 C 0.74684(19) 0.15976(16) 0.74422(14) 0.0384(8) Uani 1 1 d . . .
C12 C 0.66795(19) 0.16539(15) 0.73131(13) 0.0347(8) Uani 1 1 d . . .
C13 C 0.61476(19) 0.12658(16) 0.75644(14) 0.0372(8) Uani 1 1 d . . .
C14 C 0.6406(2) 0.08766(16) 0.79546(14) 0.0381(8) Uani 1 1 d . . .
H14 H 0.6047 0.0626 0.8118 0.046 Uiso 1 1 calc R . .
C15 C 0.7188(2) 0.08501(17) 0.81102(14) 0.0416(9) Uani 1 1 d . B .
C16 C 0.7710(2) 0.12059(17) 0.78352(15) 0.0433(9) Uani 1 1 d . . .
H16 H 0.8239 0.1181 0.7917 0.052 Uiso 1 1 calc R . .
C17 C 0.7450(2) 0.04793(19) 0.85883(17) 0.0568(11) Uani 1 1 d D . .
C18 C 0.8257(6) 0.0215(8) 0.8496(8) 0.071(4) Uani 0.62(3) 1 d PD B 1
H18A H 0.8230 -0.0071 0.8213 0.107 Uiso 0.62(3) 1 calc PR B 1
H18B H 0.8433 0.0025 0.8817 0.107 Uiso 0.62(3) 1 calc PR B 1
H18C H 0.8615 0.0524 0.8400 0.107 Uiso 0.62(3) 1 calc PR B 1
C19 C 0.7543(12) 0.0940(5) 0.9053(4) 0.088(5) Uani 0.62(3) 1 d PD B 1
H19A H 0.7925 0.1232 0.8956 0.131 Uiso 0.62(3) 1 calc PR B 1
H19B H 0.7710 0.0738 0.9371 0.131 Uiso 0.62(3) 1 calc PR B 1
H19C H 0.7051 0.1131 0.9118 0.131 Uiso 0.62(3) 1 calc PR B 1
C20 C 0.6874(7) 0.0016(7) 0.8761(6) 0.084(5) Uani 0.62(3) 1 d PD B 1
H20A H 0.6389 0.0203 0.8855 0.127 Uiso 0.62(3) 1 calc PR B 1
H20B H 0.7077 -0.0193 0.9065 0.127 Uiso 0.62(3) 1 calc PR B 1
H20C H 0.6788 -0.0258 0.8474 0.127 Uiso 0.62(3) 1 calc PR B 1
C18' C 0.7144(17) -0.0161(5) 0.8465(13) 0.102(8) Uani 0.38(3) 1 d PD B 2
H18D H 0.6592 -0.0147 0.8398 0.152 Uiso 0.38(3) 1 calc PR B 2
H18E H 0.7245 -0.0414 0.8765 0.152 Uiso 0.38(3) 1 calc PR B 2
H18F H 0.7407 -0.0314 0.8156 0.152 Uiso 0.38(3) 1 calc PR B 2
C19' C 0.7069(16) 0.0678(13) 0.9104(5) 0.098(8) Uani 0.38(3) 1 d PD B 2
H19D H 0.7236 0.1073 0.9188 0.147 Uiso 0.38(3) 1 calc PR B 2
H19E H 0.7217 0.0414 0.9387 0.147 Uiso 0.38(3) 1 calc PR B 2
H19F H 0.6511 0.0671 0.9063 0.147 Uiso 0.38(3) 1 calc PR B 2
C20' C 0.8330(5) 0.0423(12) 0.8661(13) 0.067(6) Uani 0.38(3) 1 d PD B 2
H20D H 0.8567 0.0316 0.8328 0.100 Uiso 0.38(3) 1 calc PR B 2
H20E H 0.8440 0.0123 0.8922 0.100 Uiso 0.38(3) 1 calc PR B 2
H20F H 0.8539 0.0796 0.8780 0.100 Uiso 0.38(3) 1 calc PR B 2
C21 C 0.51662(19) 0.11975(15) 0.67178(14) 0.0359(8) Uani 1 1 d . . .
C22 C 0.47538(18) 0.15714(15) 0.63783(15) 0.0356(8) Uani 1 1 d . . .
C23 C 0.48740(19) 0.15190(16) 0.58334(15) 0.0375(9) Uani 1 1 d . . .
C24 C 0.5350(2) 0.10773(16) 0.56298(15) 0.0401(9) Uani 1 1 d . . .
H24 H 0.5405 0.1041 0.5262 0.048 Uiso 1 1 calc R . .
C25 C 0.5745(2) 0.06884(16) 0.59619(16) 0.0425(9) Uani 1 1 d . C .
C26 C 0.5641(2) 0.07592(15) 0.65066(15) 0.0400(9) Uani 1 1 d . . .
H26 H 0.5900 0.0504 0.6738 0.048 Uiso 1 1 calc R . .
C27 C 0.6278(3) 0.02005(18) 0.57426(17) 0.0622(12) Uani 1 1 d D . .
C28 C 0.7048(5) 0.0194(6) 0.6056(5) 0.076(3) Uani 0.71(2) 1 d PD C 1
H28A H 0.7308 0.0568 0.6014 0.114 Uiso 0.71(2) 1 calc PR C 1
H28B H 0.7377 -0.0118 0.5923 0.114 Uiso 0.71(2) 1 calc PR C 1
H28C H 0.6940 0.0127 0.6427 0.114 Uiso 0.71(2) 1 calc PR C 1
C29 C 0.5857(5) -0.0400(3) 0.5852(7) 0.090(4) Uani 0.71(2) 1 d PD C 1
H29A H 0.5791 -0.0452 0.6230 0.135 Uiso 0.71(2) 1 calc PR C 1
H29B H 0.6166 -0.0720 0.5713 0.135 Uiso 0.71(2) 1 calc PR C 1
H29C H 0.5355 -0.0399 0.5682 0.135 Uiso 0.71(2) 1 calc PR C 1
C30 C 0.6434(10) 0.0257(7) 0.5151(3) 0.107(5) Uani 0.71(2) 1 d PD C 1
H30A H 0.6712 0.0619 0.5083 0.160 Uiso 0.71(2) 1 calc PR C 1
H30B H 0.5947 0.0261 0.4962 0.160 Uiso 0.71(2) 1 calc PR C 1
H30C H 0.6744 -0.0073 0.5034 0.160 Uiso 0.71(2) 1 calc PR C 1
C28' C 0.6810(14) 0.0515(11) 0.5319(10) 0.077(7) Uani 0.29(2) 1 d PD C 2
H28D H 0.6487 0.0708 0.5058 0.115 Uiso 0.29(2) 1 calc PR C 2
H28E H 0.7134 0.0226 0.5147 0.115 Uiso 0.29(2) 1 calc PR C 2
H28F H 0.7132 0.0804 0.5493 0.115 Uiso 0.29(2) 1 calc PR C 2
C29' C 0.5815(14) -0.0277(12) 0.5439(16) 0.105(11) Uani 0.29(2) 1 d PD C 2
H29D H 0.5404 -0.0426 0.5663 0.158 Uiso 0.29(2) 1 calc PR C 2
H29E H 0.6158 -0.0596 0.5343 0.158 Uiso 0.29(2) 1 calc PR C 2
H29F H 0.5592 -0.0107 0.5122 0.158 Uiso 0.29(2) 1 calc PR C 2
C30' C 0.6828(17) -0.0100(15) 0.6142(10) 0.091(9) Uani 0.29(2) 1 d PD C 2
H30D H 0.7032 0.0192 0.6384 0.136 Uiso 0.29(2) 1 calc PR C 2
H30E H 0.7251 -0.0285 0.5954 0.136 Uiso 0.29(2) 1 calc PR C 2
H30F H 0.6545 -0.0394 0.6340 0.136 Uiso 0.29(2) 1 calc PR C 2
C31 C 0.5307(2) 0.21992(15) 0.50036(15) 0.0390(9) Uani 1 1 d . . .
C32 C 0.59617(19) 0.24684(16) 0.52287(14) 0.0371(8) Uani 1 1 d . . .
C33 C 0.66267(19) 0.25400(16) 0.49089(15) 0.0388(9) Uani 1 1 d . . .
C34 C 0.6606(2) 0.23738(17) 0.43779(15) 0.0439(9) Uani 1 1 d . . .
H34 H 0.7052 0.2427 0.4172 0.053 Uiso 1 1 calc R . .
C35 C 0.5950(2) 0.21314(16) 0.41404(15) 0.0436(9) Uani 1 1 d . D .
C36 C 0.5309(2) 0.20421(16) 0.44702(15) 0.0424(9) Uani 1 1 d . . .
H36 H 0.4863 0.1870 0.4327 0.051 Uiso 1 1 calc R . .
C37 C 0.5928(3) 0.19500(19) 0.35500(17) 0.0601(12) Uani 1 1 d D . .
C38 C 0.5692(16) 0.1310(5) 0.3494(7) 0.115(7) Uani 0.54(3) 1 d PD D 1
H38A H 0.5989 0.1072 0.3738 0.173 Uiso 0.54(3) 1 calc PR D 1
H38B H 0.5791 0.1180 0.3135 0.173 Uiso 0.54(3) 1 calc PR D 1
H38C H 0.5145 0.1270 0.3572 0.173 Uiso 0.54(3) 1 calc PR D 1
C39 C 0.6715(7) 0.2049(11) 0.3274(6) 0.093(5) Uani 0.54(3) 1 d PD D 1
H39A H 0.7100 0.1791 0.3428 0.140 Uiso 0.54(3) 1 calc PR D 1
H39B H 0.6875 0.2454 0.3322 0.140 Uiso 0.54(3) 1 calc PR D 1
H39C H 0.6665 0.1966 0.2900 0.140 Uiso 0.54(3) 1 calc PR D 1
C40 C 0.5328(11) 0.2351(10) 0.3278(5) 0.100(6) Uani 0.54(3) 1 d PD D 1
H40A H 0.5296 0.2252 0.2906 0.151 Uiso 0.54(3) 1 calc PR D 1
H40B H 0.5484 0.2758 0.3316 0.151 Uiso 0.54(3) 1 calc PR D 1
H40C H 0.4826 0.2295 0.3441 0.151 Uiso 0.54(3) 1 calc PR D 1
C38' C 0.5102(6) 0.1924(14) 0.3322(7) 0.101(7) Uani 0.46(3) 1 d PD D 2
H38D H 0.5126 0.1824 0.2950 0.151 Uiso 0.46(3) 1 calc PR D 2
H38E H 0.4855 0.2303 0.3363 0.151 Uiso 0.46(3) 1 calc PR D 2
H38F H 0.4805 0.1628 0.3509 0.151 Uiso 0.46(3) 1 calc PR D 2
C39' C 0.6420(15) 0.2364(10) 0.3213(7) 0.099(7) Uani 0.46(3) 1 d PD D 2
H39D H 0.6952 0.2352 0.3334 0.148 Uiso 0.46(3) 1 calc PR D 2
H39E H 0.6223 0.2761 0.3245 0.148 Uiso 0.46(3) 1 calc PR D 2
H39F H 0.6397 0.2242 0.2846 0.148 Uiso 0.46(3) 1 calc PR D 2
C40' C 0.6277(18) 0.1325(7) 0.3523(7) 0.105(7) Uani 0.46(3) 1 d PD D 2
H40D H 0.6004 0.1070 0.3767 0.158 Uiso 0.46(3) 1 calc PR D 2
H40E H 0.6820 0.1340 0.3619 0.158 Uiso 0.46(3) 1 calc PR D 2
H40F H 0.6225 0.1173 0.3167 0.158 Uiso 0.46(3) 1 calc PR D 2
C41 C 0.7788(2) 0.33844(18) 0.64808(19) 0.0602(12) Uani 1 1 d . . .
H41A H 0.7945 0.3578 0.6152 0.072 Uiso 1 1 calc R . .
H41B H 0.8254 0.3292 0.6685 0.072 Uiso 1 1 calc R . .
C42 C 0.7269(3) 0.3783(2) 0.6794(2) 0.0671(13) Uani 1 1 d . . .
H42A H 0.7065 0.3572 0.7101 0.080 Uiso 1 1 calc R . .
H42B H 0.7563 0.4122 0.6920 0.080 Uiso 1 1 calc R . .
C43 C 0.5965(3) 0.41162(19) 0.67429(18) 0.0610(12) Uani 1 1 d . . .
C44 C 0.5940(4) 0.4583(2) 0.7097(2) 0.0786(15) Uani 1 1 d . . .
H44 H 0.6375 0.4822 0.7155 0.094 Uiso 1 1 calc R . .
C45 C 0.5247(4) 0.4683(2) 0.7362(2) 0.0900(18) Uani 1 1 d . . .
H45 H 0.5214 0.5000 0.7599 0.108 Uiso 1 1 calc R . .
C46 C 0.4609(4) 0.4332(2) 0.7286(2) 0.0809(16) Uani 1 1 d . . .
H46 H 0.4151 0.4406 0.7474 0.097 Uiso 1 1 calc R . .
C47 C 0.4642(3) 0.3865(2) 0.6928(2) 0.0693(14) Uani 1 1 d . . .
C48 C 0.5329(3) 0.37636(19) 0.66480(19) 0.0648(13) Uani 1 1 d . . .
H48 H 0.5357 0.3459 0.6398 0.078 Uiso 1 1 calc R . .
C49 C 0.4013(3) 0.3015(2) 0.6552(2) 0.0711(14) Uani 1 1 d . . .
H49A H 0.4206 0.3134 0.6204 0.085 Uiso 1 1 calc R . .
H49B H 0.3487 0.2865 0.6505 0.085 Uiso 1 1 calc R . .
C50 C 0.4523(2) 0.25240(17) 0.67642(17) 0.0500(10) Uani 1 1 d . . .
H50A H 0.5057 0.2577 0.6644 0.060 Uiso 1 1 calc R . .
H50B H 0.4520 0.2527 0.7151 0.060 Uiso 1 1 calc R . .
O1 O 0.73607(13) 0.28452(10) 0.63620(10) 0.0430(6) Uani 1 1 d . . .
O2 O 0.42191(13) 0.19750(11) 0.65701(10) 0.0437(6) Uani 1 1 d . . .
O3 O 0.63965(14) 0.20610(11) 0.69714(10) 0.0469(7) Uani 1 1 d . . .
H3A H 0.6757 0.2264 0.6857 0.070 Uiso 1 1 calc R . .
O4 O 0.59324(14) 0.26454(12) 0.57420(10) 0.0500(7) Uani 1 1 d . . .
H4 H 0.6351 0.2796 0.5825 0.075 Uiso 1 1 calc R . .
O5 O 0.6641(2) 0.39764(13) 0.64648(12) 0.0676(9) Uani 1 1 d . . .
O6 O 0.3987(2) 0.35233(16) 0.68906(16) 0.0881(11) Uani 1 1 d . . .
S1 S 0.74720(5) 0.28994(4) 0.51654(4) 0.0469(3) Uani 1 1 d . . .
S2 S 0.81677(6) 0.21080(5) 0.71859(4) 0.0501(3) Uani 1 1 d . . .
S3 S 0.51331(5) 0.13171(5) 0.74196(4) 0.0427(3) Uani 1 1 d . . .
S4 S 0.44568(5) 0.20578(5) 0.53946(4) 0.0476(3) Uani 1 1 d . . .

loop_
_atom_site_aniso_label
_atom_site_aniso_U_11
_atom_site_aniso_U_22
_atom_site_aniso_U_33
_atom_site_aniso_U_23
_atom_site_aniso_U_13
_atom_site_aniso_U_12
C1 0.0257(17) 0.039(2) 0.044(2) 0.0046(17) 0.0038(16) -0.0064(15)
C2 0.0270(18) 0.046(2) 0.043(2) 0.0115(18) -0.0006(16) -0.0066(16)
C3 0.0323(19) 0.057(2) 0.038(2) 0.0038(19) 0.0022(16) -0.0027(18)
C4 0.037(2) 0.049(2) 0.050(3) 0.0044(19) 0.0021(18) -0.0030(17)
C5 0.0317(19) 0.052(2) 0.051(3) 0.018(2) -0.0059(18) -0.0014(17)
C6 0.0274(18) 0.049(2) 0.038(2) 0.0078(17) -0.0006(15) -0.0120(16)
C7 0.051(3) 0.057(3) 0.070(3) 0.004(2) 0.007(2) 0.012(2)
C8 0.086(9) 0.089(9) 0.095(10) -0.034(8) 0.004(7) 0.005(7)
C9 0.075(8) 0.082(8) 0.116(14) -0.001(9) 0.042(9) -0.003(6)
C10 0.099(12) 0.061(7) 0.085(9) -0.006(7) 0.004(7) 0.019(6)
C8' 0.097(12) 0.069(8) 0.123(15) -0.002(8) 0.029(9) -0.008(7)
C9' 0.103(12) 0.098(11) 0.085(9) -0.015(7) 0.018(8) 0.040(9)
C10' 0.051(6) 0.092(9) 0.093(10) -0.001(8) 0.020(6) 0.023(6)
C11 0.0316(18) 0.052(2) 0.032(2) 0.0022(17) -0.0005(16) -0.0088(16)
C12 0.0357(19) 0.043(2) 0.0256(19) 0.0006(16) -0.0006(15) -0.0025(16)
C13 0.0301(18) 0.050(2) 0.032(2) 0.0030(17) -0.0006(15) -0.0029(16)
C14 0.038(2) 0.044(2) 0.033(2) 0.0059(17) 0.0022(16) -0.0063(16)
C15 0.041(2) 0.049(2) 0.035(2) 0.0018(18) -0.0050(17) -0.0018(17)
C16 0.0331(19) 0.059(2) 0.038(2) -0.0002(19) -0.0043(16) -0.0047(18)
C17 0.051(2) 0.071(3) 0.049(3) 0.019(2) -0.008(2) 0.003(2)
C18 0.071(6) 0.061(10) 0.082(12) 0.015(6) -0.016(5) 0.010(6)
C19 0.117(12) 0.100(8) 0.046(6) 0.014(5) -0.017(6) 0.007(7)
C20 0.078(7) 0.102(9) 0.073(9) 0.061(8) -0.016(6) -0.021(6)
C18' 0.096(16) 0.104(14) 0.10(2) 0.040(12) -0.021(13) -0.007(11)
C19' 0.100(16) 0.12(2) 0.071(11) 0.030(11) 0.009(10) 0.014(15)
C20' 0.067(9) 0.066(16) 0.067(16) 0.014(10) -0.022(8) -0.008(8)
C21 0.0284(18) 0.039(2) 0.040(2) 0.0117(16) -0.0034(16) -0.0074(15)
C22 0.0203(16) 0.040(2) 0.046(2) 0.0041(17) 0.0002(16) -0.0041(15)
C23 0.0274(17) 0.044(2) 0.042(2) 0.0136(17) -0.0037(16) -0.0043(15)
C24 0.040(2) 0.045(2) 0.035(2) 0.0039(17) -0.0012(17) -0.0021(17)
C25 0.037(2) 0.038(2) 0.053(3) 0.0043(18) -0.0007(18) -0.0053(16)
C26 0.037(2) 0.038(2) 0.045(2) 0.0147(17) -0.0051(17) -0.0032(16)
C27 0.070(3) 0.050(3) 0.067(3) -0.004(2) -0.001(3) 0.018(2)
C28 0.055(5) 0.072(7) 0.101(7) 0.006(6) 0.011(5) 0.026(4)
C29 0.096(6) 0.057(5) 0.117(10) -0.016(5) -0.008(7) 0.009(4)
C30 0.139(12) 0.112(10) 0.069(6) -0.019(6) 0.016(6) 0.059(9)
C28' 0.077(15) 0.075(15) 0.078(17) -0.005(11) 0.008(12) 0.019(11)
C29' 0.111(18) 0.094(18) 0.11(3) -0.028(19) 0.003(18) 0.004(15)
C30' 0.093(18) 0.08(2) 0.096(18) 0.001(15) 0.006(15) 0.010(15)
C31 0.0335(19) 0.044(2) 0.039(2) 0.0152(17) -0.0004(16) 0.0053(16)
C32 0.0317(18) 0.044(2) 0.035(2) 0.0133(17) 0.0015(16) 0.0030(16)
C33 0.0331(19) 0.044(2) 0.039(2) 0.0156(17) 0.0010(16) 0.0036(16)
C34 0.040(2) 0.052(2) 0.039(2) 0.0154(18) 0.0058(18) 0.0051(18)
C35 0.052(2) 0.039(2) 0.040(2) 0.0121(17) -0.0017(19) 0.0073(18)
C36 0.045(2) 0.042(2) 0.041(2) 0.0133(18) -0.0063(18) 0.0008(17)
C37 0.069(3) 0.070(3) 0.041(3) 0.000(2) 0.003(2) 0.000(2)
C38 0.141(18) 0.110(11) 0.095(10) -0.037(8) 0.015(12) -0.023(11)
C39 0.101(9) 0.122(15) 0.057(8) -0.014(8) 0.015(7) -0.003(8)
C40 0.112(12) 0.131(14) 0.059(7) 0.013(9) -0.022(7) 0.020(11)
C38' 0.104(11) 0.12(2) 0.077(10) -0.017(11) -0.015(8) 0.002(10)
C39' 0.132(17) 0.099(14) 0.066(10) 0.012(10) 0.012(11) -0.026(11)
C40' 0.129(17) 0.097(12) 0.089(11) -0.029(9) -0.002(13) 0.022(11)
C41 0.056(3) 0.051(3) 0.073(3) -0.005(2) 0.007(2) -0.022(2)
C42 0.075(3) 0.050(3) 0.076(3) -0.010(2) 0.007(3) -0.012(2)
C43 0.085(3) 0.037(2) 0.061(3) 0.011(2) 0.013(3) 0.015(2)
C44 0.105(4) 0.051(3) 0.080(4) -0.004(3) 0.003(3) 0.011(3)
C45 0.121(5) 0.056(3) 0.093(4) -0.014(3) 0.000(4) 0.040(3)
C46 0.095(4) 0.067(3) 0.081(4) -0.002(3) 0.014(3) 0.045(3)
C47 0.078(3) 0.048(3) 0.082(4) 0.009(3) 0.012(3) 0.030(3)
C48 0.085(4) 0.038(2) 0.071(3) 0.003(2) 0.017(3) 0.014(2)
C49 0.053(3) 0.063(3) 0.097(4) 0.008(3) 0.002(3) 0.015(2)
C50 0.041(2) 0.053(2) 0.056(3) 0.008(2) 0.0073(19) 0.0056(19)
O1 0.0368(14) 0.0408(15) 0.0514(16) 0.0017(12) 0.0063(12) -0.0082(11)
O2 0.0267(12) 0.0527(16) 0.0518(16) 0.0095(13) 0.0053(11) 0.0026(11)
O3 0.0354(13) 0.0573(16) 0.0479(16) 0.0210(13) -0.0002(12) -0.0062(12)
O4 0.0368(14) 0.0751(19) 0.0379(16) -0.0004(14) 0.0043(12) -0.0035(13)
O5 0.085(2) 0.0548(18) 0.063(2) 0.0107(16) 0.0121(18) 0.0019(17)
O6 0.070(2) 0.068(2) 0.127(3) -0.006(2) 0.026(2) 0.0245(19)
S1 0.0364(5) 0.0522(6) 0.0523(6) 0.0222(5) 0.0001(4) -0.0065(4)
S2 0.0411(5) 0.0723(7) 0.0368(6) 0.0052(5) -0.0052(4) -0.0236(5)
S3 0.0289(5) 0.0612(6) 0.0382(5) 0.0124(5) 0.0041(4) -0.0022(4)
S4 0.0272(5) 0.0666(7) 0.0490(6) 0.0222(5) -0.0022(4) 0.0049(4)

loop_
_atom_type_symbol
_atom_type_description
_atom_type_scat_dispersion_real
_atom_type_scat_dispersion_imag
_atom_type_scat_source
C C 0.0033 0.0016 'International Tables Vol C Tables 4.2.6.8 and 6.1.1.4'
H H 0.0000 0.0000 'International Tables Vol C Tables 4.2.6.8 and 6.1.1.4'
O O 0.0106 0.0060 'International Tables Vol C Tables 4.2.6.8 and 6.1.1.4'
S S 0.1246 0.1234 'International Tables Vol C Tables 4.2.6.8 and 6.1.1.4'

loop_
_geom_angle_atom_site_label_1
_geom_angle_atom_site_label_2
_geom_angle_atom_site_label_3
_geom_angle
_geom_angle_site_symmetry_1
_geom_angle_site_symmetry_3
_geom_angle_publ_flag
C6 C1 O1 119.7(3) . . ?
C6 C1 C2 120.1(3) . . ?
O1 C1 C2 120.2(3) . . ?
C3 C2 C1 118.9(3) . . ?
C3 C2 S1 121.1(3) . . ?
C1 C2 S1 119.8(3) . . ?
C2 C3 C4 122.8(4) . . ?
C2 C3 H3 118.6 . . ?
C4 C3 H3 118.6 . . ?
C3 C4 C5 116.6(4) . . ?
C3 C4 C7 121.7(4) . . ?
C5 C4 C7 121.5(3) . . ?
C6 C5 C4 122.3(3) . . ?
C6 C5 H5 118.9 . . ?
C4 C5 H5 118.9 . . ?
C5 C6 C1 119.3(3) . . ?
C5 C6 S2 120.8(3) . . ?
C1 C6 S2 119.5(3) . . ?
C9 C7 C8' 129.8(8) . . ?
C9 C7 C4 112.5(6) . . ?
C8' C7 C4 114.1(7) . . ?
C8' C7 C9' 111.1(8) . . ?
C4 C7 C9' 111.8(5) . . ?
C9 C7 C10 110.3(8) . . ?
C4 C7 C10 110.9(6) . . ?
C9' C7 C10 134.5(7) . . ?
C9 C7 C8 108.8(8) . . ?
C8' C7 C8 72.3(7) . . ?
C4 C7 C8 108.9(5) . . ?
C10 C7 C8 105.2(6) . . ?
C8' C7 C10' 108.8(7) . . ?
C4 C7 C10' 104.9(5) . . ?
C9' C7 C10' 105.6(7) . . ?
C8 C7 C10' 142.1(7) . . ?
C7 C8 H8A 109.5 . . ?
C7 C8 H8B 109.5 . . ?
C7 C8 H8C 109.5 . . ?
C7 C9 H9A 109.5 . . ?
C7 C9 H9B 109.5 . . ?
C7 C9 H9C 109.5 . . ?
C7 C10 H10A 109.5 . . ?
C7 C10 H10B 109.5 . . ?
C7 C10 H10C 109.5 . . ?
C7 C10 H8D 109.8 . . ?
C7 C10 H8E 95.6 . . ?
H8D C10 H8E 97.5 . . ?
C7 C8' H8D 109.5 . . ?
C7 C8' H8E 109.5 . . ?
H8D C8' H8E 109.5 . . ?
C7 C8' H8F 109.5 . . ?
H8D C8' H8F 109.6 . . ?
H8E C8' H8F 109.4 . . ?
C7 C9' H9D 109.5 . . ?
C7 C9' H9E 109.5 . . ?
H9D C9' H9E 109.5 . . ?
C7 C9' H9F 109.5 . . ?
H9D C9' H9F 109.5 . . ?
H9E C9' H9F 109.5 . . ?
C7 C10' H10D 109.5 . . ?
C7 C10' H10E 109.5 . . ?
H10D C10' H10E 109.5 . . ?
C7 C10' H10F 109.5 . . ?
H10D C10' H10F 109.5 . . ?
H10E C10' H10F 109.5 . . ?
C16 C11 C12 120.8(3) . . ?
C16 C11 S2 117.9(3) . . ?
C12 C11 S2 120.5(3) . . ?
O3 C12 C11 124.0(3) . . ?
O3 C12 C13 118.4(3) . . ?
C11 C12 C13 117.7(3) . . ?
C14 C13 C12 120.1(3) . . ?
C14 C13 S3 119.8(3) . . ?
C12 C13 S3 119.9(3) . . ?
C13 C14 C15 122.0(3) . . ?
C13 C14 H14 119.0 . . ?
C15 C14 H14 119.0 . . ?
C16 C15 C14 117.1(3) . . ?
C16 C15 C17 121.2(3) . . ?
C14 C15 C17 121.6(3) . . ?
C15 C16 C11 122.0(3) . . ?
C15 C16 H16 119.0 . . ?
C11 C16 H16 119.0 . . ?
C20 C17 C18 111.5(9) . . ?
C19' C17 C18 129.5(10) . . ?
C20 C17 C20' 123.9(13) . . ?
C19' C17 C20' 110.4(12) . . ?
C20 C17 C15 114.5(5) . . ?
C19' C17 C15 112.4(8) . . ?
C18 C17 C15 111.2(8) . . ?
C20' C17 C15 115.4(13) . . ?
C19' C17 C18' 107.2(11) . . ?
C20' C17 C18' 106.2(12) . . ?
C15 C17 C18' 104.5(9) . . ?
C20 C17 C19 108.2(7) . . ?
C18 C17 C19 106.3(7) . . ?
C20' C17 C19 82.3(9) . . ?
C15 C17 C19 104.5(5) . . ?
C18' C17 C19 142.2(10) . . ?
C17 C18 H18A 109.5 . . ?
C17 C18 H18B 109.5 . . ?
C17 C18 H18C 109.5 . . ?
C17 C19 H19A 109.5 . . ?
C17 C19 H19B 109.5 . . ?
C17 C19 H19C 109.5 . . ?
C17 C20 H20A 109.5 . . ?
C17 C20 H20B 109.5 . . ?
C17 C20 H20C 109.5 . . ?
C17 C18' H18D 109.5 . . ?
C17 C18' H18E 109.5 . . ?
H18D C18' H18E 109.5 . . ?
C17 C18' H18F 109.5 . . ?
H18D C18' H18F 109.5 . . ?
H18E C18' H18F 109.5 . . ?
C17 C19' H19D 109.5 . . ?
C17 C19' H19E 109.5 . . ?
H19D C19' H19E 109.5 . . ?
C17 C19' H19F 109.5 . . ?
H19D C19' H19F 109.5 . . ?
H19E C19' H19F 109.5 . . ?
C17 C20' H20D 109.5 . . ?
C17 C20' H20E 109.5 . . ?
H20D C20' H20E 109.5 . . ?
C17 C20' H20F 109.5 . . ?
H20D C20' H20F 109.5 . . ?
H20E C20' H20F 109.5 . . ?
C26 C21 C22 119.8(3) . . ?
C26 C21 S3 120.3(3) . . ?
C22 C21 S3 119.8(3) . . ?
O2 C22 C23 119.9(3) . . ?
O2 C22 C21 121.6(3) . . ?
C23 C22 C21 118.4(3) . . ?
C24 C23 C22 120.8(3) . . ?
C24 C23 S4 119.8(3) . . ?
C22 C23 S4 119.3(3) . . ?
C23 C24 C25 121.4(4) . . ?
C23 C24 H24 119.3 . . ?
C25 C24 H24 119.3 . . ?
C24 C25 C26 117.1(3) . . ?
C24 C25 C27 122.0(4) . . ?
C26 C25 C27 120.9(3) . . ?
C21 C26 C25 122.3(3) . . ?
C21 C26 H26 118.9 . . ?
C25 C26 H26 118.9 . . ?
C30 C27 C25 113.4(5) . . ?
C30 C27 C30' 124.7(13) . . ?
C25 C27 C30' 116.6(13) . . ?
C30 C27 C28 110.6(7) . . ?
C25 C27 C28 109.5(5) . . ?
C25 C27 C29' 112.0(10) . . ?
C30' C27 C29' 109.3(14) . . ?
C28 C27 C29' 133.5(12) . . ?
C30 C27 C29 109.1(6) . . ?
C25 C27 C29 106.6(5) . . ?
C30' C27 C29 77.5(13) . . ?
C28 C27 C29 107.3(5) . . ?
C25 C27 C28' 105.3(9) . . ?
C30' C27 C28' 106.7(14) . . ?
C29' C27 C28' 106.3(13) . . ?
C29 C27 C28' 141.4(10) . . ?
C27 C28 H28A 109.5 . . ?
C27 C28 H28B 109.5 . . ?
C27 C28 H28C 109.5 . . ?
C27 C29 H29A 109.5 . . ?
C27 C29 H29B 109.5 . . ?
C27 C29 H29C 109.5 . . ?
C27 C30 H30A 109.5 . . ?
C27 C30 H30B 109.5 . . ?
C27 C30 H30C 109.5 . . ?
C27 C28' H28D 109.5 . . ?
C27 C28' H28E 109.5 . . ?
H28D C28' H28E 109.5 . . ?
C27 C28' H28F 109.5 . . ?
H28D C28' H28F 109.5 . . ?
H28E C28' H28F 109.5 . . ?
C27 C29' H29D 109.5 . . ?
C27 C29' H29E 109.5 . . ?
H29D C29' H29E 109.5 . . ?
C27 C29' H29F 109.5 . . ?
H29D C29' H29F 109.5 . . ?
H29E C29' H29F 109.5 . . ?
C27 C30' H30D 109.5 . . ?
C27 C30' H30E 109.5 . . ?
H30D C30' H30E 109.5 . . ?
C27 C30' H30F 109.5 . . ?
H30D C30' H30F 109.5 . . ?
H30E C30' H30F 109.5 . . ?
C36 C31 C32 120.0(3) . . ?
C36 C31 S4 119.2(3) . . ?
C32 C31 S4 120.8(3) . . ?
O4 C32 C31 119.0(3) . . ?
O4 C32 C33 122.8(3) . . ?
C31 C32 C33 118.1(3) . . ?
C34 C33 C32 119.9(3) . . ?
C34 C33 S1 119.5(3) . . ?
C32 C33 S1 120.4(3) . . ?
C33 C34 C35 122.8(3) . . ?
C33 C34 H34 118.6 . . ?
C35 C34 H34 118.6 . . ?
C34 C35 C36 116.3(4) . . ?
C34 C35 C37 122.7(4) . . ?
C36 C35 C37 121.0(4) . . ?
C31 C36 C35 122.7(4) . . ?
C31 C36 H36 118.6 . . ?
C35 C36 H36 118.6 . . ?
C38 C37 C39' 133.5(11) . . ?
C39' C37 C38' 109.2(10) . . ?
C38 C37 C40 110.2(9) . . ?
C38 C37 C39 109.5(9) . . ?
C38' C37 C39 130.7(9) . . ?
C40 C37 C39 107.7(8) . . ?
C39' C37 C40' 109.0(10) . . ?
C38' C37 C40' 108.0(9) . . ?
C40 C37 C40' 141.9(9) . . ?
C39 C37 C40' 76.8(9) . . ?
C38 C37 C35 110.6(7) . . ?
C39' C37 C35 111.1(9) . . ?
C38' C37 C35 113.2(7) . . ?
C40 C37 C35 106.8(6) . . ?
C39 C37 C35 112.0(7) . . ?
C40' C37 C35 106.1(7) . . ?
C37 C38 H38A 109.5 . . ?
C37 C38 H38B 109.5 . . ?
C37 C38 H38C 109.5 . . ?
C37 C39 H39A 109.5 . . ?
C37 C39 H39B 109.5 . . ?
C37 C39 H39C 109.5 . . ?
C37 C40 H40A 109.5 . . ?
C37 C40 H40B 109.5 . . ?
C37 C40 H40C 109.5 . . ?
C37 C38' H38D 109.5 . . ?
C37 C38' H38E 109.5 . . ?
H38D C38' H38E 109.5 . . ?
C37 C38' H38F 109.5 . . ?
H38D C38' H38F 109.5 . . ?
H38E C38' H38F 109.5 . . ?
C37 C39' H39D 109.5 . . ?
C37 C39' H39E 109.5 . . ?
H39D C39' H39E 109.5 . . ?
C37 C39' H39F 109.5 . . ?
H39D C39' H39F 109.5 . . ?
H39E C39' H39F 109.5 . . ?
C37 C40' H40D 109.5 . . ?
C37 C40' H40E 109.5 . . ?
H40D C40' H40E 109.5 . . ?
C37 C40' H40F 109.5 . . ?
H40D C40' H40F 109.5 . . ?
H40E C40' H40F 109.5 . . ?
O1 C41 C42 108.3(3) . . ?
O1 C41 H41A 110.0 . . ?
C42 C41 H41A 110.0 . . ?
O1 C41 H41B 110.0 . . ?
C42 C41 H41B 110.0 . . ?
H41A C41 H41B 108.4 . . ?
O5 C42 C41 109.3(4) . . ?
O5 C42 H42A 109.8 . . ?
C41 C42 H42A 109.8 . . ?
O5 C42 H42B 109.8 . . ?
C41 C42 H42B 109.8 . . ?
H42A C42 H42B 108.3 . . ?
C48 C43 C44 122.0(5) . . ?
C48 C43 O5 116.3(4) . . ?
C44 C43 O5 121.6(5) . . ?
C45 C44 C43 117.6(5) . . ?
C45 C44 H44 121.2 . . ?
C43 C44 H44 121.2 . . ?
C46 C45 C44 121.7(5) . . ?
C46 C45 H45 119.1 . . ?
C44 C45 H45 119.1 . . ?
C45 C46 C47 120.1(5) . . ?
C45 C46 H46 119.9 . . ?
C47 C46 H46 119.9 . . ?
O6 C47 C46 116.2(5) . . ?
O6 C47 C48 124.7(5) . . ?
C46 C47 C48 119.1(5) . . ?
C43 C48 C47 119.4(5) . . ?
C43 C48 H48 120.3 . . ?
C47 C48 H48 120.3 . . ?
O6 C49 C50 113.5(4) . . ?
O6 C49 H49A 108.9 . . ?
C50 C49 H49A 108.9 . . ?
O6 C49 H49B 108.9 . . ?
C50 C49 H49B 108.9 . . ?
H49A C49 H49B 107.7 . . ?
O2 C50 C49 107.8(3) . . ?
O2 C50 H50A 110.1 . . ?
C49 C50 H50A 110.1 . . ?
O2 C50 H50B 110.1 . . ?
C49 C50 H50B 110.1 . . ?
H50A C50 H50B 108.5 . . ?
C1 O1 C41 113.3(3) . . ?
C22 O2 C50 116.7(3) . . ?
C12 O3 H3A 109.5 . . ?
C32 O4 H4 109.5 . . ?
C43 O5 C42 114.1(3) . . ?
C47 O6 C49 118.0(4) . . ?
C33 S1 C2 103.33(16) . . ?
C11 S2 C6 106.01(16) . . ?
C13 S3 C21 99.25(16) . . ?
C31 S4 C23 97.69(16) . . ?

loop_
_geom_bond_atom_site_label_1
_geom_bond_atom_site_label_2
_geom_bond_distance
_geom_bond_site_symmetry_2
_geom_bond_publ_flag
C1 C6 1.388(5) . ?
C1 O1 1.390(4) . ?
C1 C2 1.393(5) . ?
C2 C3 1.380(5) . ?
C2 S1 1.794(4) . ?
C3 C4 1.390(5) . ?
C3 H3 0.9300 . ?
C4 C5 1.393(5) . ?
C4 C7 1.530(6) . ?
C5 C6 1.383(5) . ?
C5 H5 0.9300 . ?
C6 S2 1.794(4) . ?
C7 C9 1.494(7) . ?
C7 C8' 1.496(6) . ?
C7 C9' 1.531(7) . ?
C7 C10 1.542(7) . ?
C7 C8 1.559(7) . ?
C7 C10' 1.560(7) . ?
C8 H8A 0.9600 . ?
C8 H8B 0.9600 . ?
C8 H8C 0.9600 . ?
C9 H9A 0.9600 . ?
C9 H9B 0.9600 . ?
C9 H9C 0.9600 . ?
C10 H10A 0.9600 . ?
C10 H10B 0.9600 . ?
C10 H10C 0.9600 . ?
C10 H8D 0.8946 . ?
C8' H8D 0.9600 . ?
C8' H8E 0.9606 . ?
C8' H8F 0.9598 . ?
C9' H9D 0.9600 . ?
C9' H9E 0.9600 . ?
C9' H9F 0.9600 . ?
C10' H10D 0.9600 . ?
C10' H10E 0.9600 . ?
C10' H10F 0.9600 . ?
C11 C16 1.386(5) . ?
C11 C12 1.394(5) . ?
C11 S2 1.781(3) . ?
C12 O3 1.346(4) . ?
C12 C13 1.411(5) . ?
C13 C14 1.387(5) . ?
C13 S3 1.778(3) . ?
C14 C15 1.395(5) . ?
C14 H14 0.9300 . ?
C15 C16 1.385(5) . ?
C15 C17 1.529(5) . ?
C16 H16 0.9300 . ?
C17 C20 1.500(7) . ?
C17 C19' 1.515(8) . ?
C17 C18 1.521(7) . ?
C17 C20' 1.523(8) . ?
C17 C18' 1.567(8) . ?
C17 C19 1.570(7) . ?
C18 H18A 0.9600 . ?
C18 H18B 0.9600 . ?
C18 H18C 0.9600 . ?
C19 H19A 0.9600 . ?
C19 H19B 0.9600 . ?
C19 H19C 0.9600 . ?
C20 H20A 0.9600 . ?
C20 H20B 0.9600 . ?
C20 H20C 0.9600 . ?
C18' H18D 0.9600 . ?
C18' H18E 0.9600 . ?
C18' H18F 0.9600 . ?
C19' H19D 0.9600 . ?
C19' H19E 0.9600 . ?
C19' H19F 0.9600 . ?
C20' H20D 0.9600 . ?
C20' H20E 0.9600 . ?
C20' H20F 0.9600 . ?
C21 C26 1.385(5) . ?
C21 C22 1.391(5) . ?
C21 S3 1.781(4) . ?
C22 O2 1.377(4) . ?
C22 C23 1.386(5) . ?
C23 C24 1.384(5) . ?
C23 S4 1.788(3) . ?
C24 C25 1.386(5) . ?
C24 H24 0.9300 . ?
C25 C26 1.386(5) . ?
C25 C27 1.531(5) . ?
C26 H26 0.9300 . ?
C27 C30 1.511(7) . ?
C27 C30' 1.532(9) . ?
C27 C28 1.534(6) . ?
C27 C29' 1.539(9) . ?
C27 C29 1.560(7) . ?
C27 C28' 1.568(8) . ?
C28 H28A 0.9600 . ?
C28 H28B 0.9600 . ?
C28 H28C 0.9600 . ?
C29 H29A 0.9600 . ?
C29 H29B 0.9600 . ?
C29 H29C 0.9600 . ?
C30 H30A 0.9600 . ?
C30 H30B 0.9600 . ?
C30 H30C 0.9600 . ?
C28' H28D 0.9600 . ?
C28' H28E 0.9600 . ?
C28' H28F 0.9600 . ?
C29' H29D 0.9600 . ?
C29' H29E 0.9600 . ?
C29' H29F 0.9600 . ?
C30' H30D 0.9600 . ?
C30' H30E 0.9600 . ?
C30' H30F 0.9600 . ?
C31 C36 1.383(5) . ?
C31 C32 1.394(5) . ?
C31 S4 1.783(4) . ?
C32 O4 1.348(4) . ?
C32 C33 1.401(5) . ?
C33 C34 1.383(5) . ?
C33 S1 1.779(4) . ?
C34 C35 1.384(5) . ?
C34 H34 0.9300 . ?
C35 C36 1.388(5) . ?
C35 C37 1.536(6) . ?
C36 H36 0.9300 . ?
C37 C38 1.505(7) . ?
C37 C39' 1.515(8) . ?
C37 C38' 1.526(8) . ?
C37 C40 1.529(7) . ?
C37 C39 1.531(7) . ?
C37 C40' 1.532(8) . ?
C38 H38A 0.9600 . ?
C38 H38B 0.9600 . ?
C38 H38C 0.9600 . ?
C39 H39A 0.9600 . ?
C39 H39B 0.9600 . ?
C39 H39C 0.9600 . ?
C40 H40A 0.9600 . ?
C40 H40B 0.9600 . ?
C40 H40C 0.9600 . ?
C38' H38D 0.9600 . ?
C38' H38E 0.9600 . ?
C38' H38F 0.9600 . ?
C39' H39D 0.9600 . ?
C39' H39E 0.9600 . ?
C39' H39F 0.9600 . ?
C40' H40D 0.9600 . ?
C40' H40E 0.9600 . ?
C40' H40F 0.9600 . ?
C41 O1 1.450(4) . ?
C41 C42 1.487(6) . ?
C41 H41A 0.9700 . ?
C41 H41B 0.9700 . ?
C42 O5 1.423(6) . ?
C42 H42A 0.9700 . ?
C42 H42B 0.9700 . ?
C43 C48 1.370(6) . ?
C43 C44 1.378(6) . ?
C43 O5 1.387(5) . ?
C44 C45 1.378(7) . ?
C44 H44 0.9300 . ?
C45 C46 1.363(8) . ?
C45 H45 0.9300 . ?
C46 C47 1.384(7) . ?
C46 H46 0.9300 . ?
C47 O6 1.363(6) . ?
C47 C48 1.389(6) . ?
C48 H48 0.9300 . ?
C49 O6 1.428(6) . ?
C49 C50 1.507(6) . ?
C49 H49A 0.9700 . ?
C49 H49B 0.9700 . ?
C50 O2 1.429(5) . ?
C50 H50A 0.9700 . ?
C50 H50B 0.9700 . ?
O3 H3A 0.8200 . ?
O4 H4 0.8200 . ?

loop_
_geom_hbond_atom_site_label_D
_geom_hbond_atom_site_label_H
_geom_hbond_atom_site_label_A
_geom_hbond_distance_DH
_geom_hbond_distance_HA
_geom_hbond_distance_DA
_geom_hbond_angle_DHA
_geom_hbond_site_symmetry_A
O4 H4 O1 0.82 2.19 2.931(4) 150.0 .
O4 H4 S1 0.82 2.54 3.059(3) 122.1 .
O3 H3A O1 0.82 2.08 2.861(3) 159.1 .
O3 H3A S2 0.82 2.58 3.081(3) 121.1 .

loop_
_geom_torsion_atom_site_label_1
_geom_torsion_atom_site_label_2
_geom_torsion_atom_site_label_3
_geom_torsion_atom_site_label_4
_geom_torsion
_geom_torsion_site_symmetry_1
_geom_torsion_site_symmetry_2
_geom_torsion_site_symmetry_3
_geom_torsion_site_symmetry_4
_geom_torsion_publ_flag
C6 C1 C2 C3 -1.6(5) . . . . ?
O1 C1 C2 C3 -178.4(3) . . . . ?
C6 C1 C2 S1 -176.8(2) . . . . ?
O1 C1 C2 S1 6.4(4) . . . . ?
C1 C2 C3 C4 0.9(5) . . . . ?
S1 C2 C3 C4 176.1(3) . . . . ?
C2 C3 C4 C5 -0.1(5) . . . . ?
C2 C3 C4 C7 -175.8(3) . . . . ?
C3 C4 C5 C6 -0.1(5) . . . . ?
C7 C4 C5 C6 175.6(3) . . . . ?
C4 C5 C6 C1 -0.6(5) . . . . ?
C4 C5 C6 S2 -173.0(3) . . . . ?
O1 C1 C6 C5 178.2(3) . . . . ?
C2 C1 C6 C5 1.4(5) . . . . ?
O1 C1 C6 S2 -9.3(4) . . . . ?
C2 C1 C6 S2 174.0(3) . . . . ?
C3 C4 C7 C9 69.6(9) . . . . ?
C5 C4 C7 C9 -105.9(9) . . . . ?
C3 C4 C7 C8' -129.5(6) . . . . ?
C5 C4 C7 C8' 55.0(7) . . . . ?
C3 C4 C7 C9' -2.5(9) . . . . ?
C5 C4 C7 C9' -177.9(8) . . . . ?
C3 C4 C7 C10 -166.4(6) . . . . ?
C5 C4 C7 C10 18.2(7) . . . . ?
C3 C4 C7 C8 -51.0(8) . . . . ?
C5 C4 C7 C8 133.5(8) . . . . ?
C3 C4 C7 C10' 111.5(7) . . . . ?
C5 C4 C7 C10' -63.9(8) . . . . ?
C16 C11 C12 O3 173.8(3) . . . . ?
S2 C11 C12 O3 4.1(5) . . . . ?
C16 C11 C12 C13 -5.1(5) . . . . ?
S2 C11 C12 C13 -174.8(3) . . . . ?
O3 C12 C13 C14 -174.1(3) . . . . ?
C11 C12 C13 C14 4.8(5) . . . . ?
O3 C12 C13 S3 0.8(5) . . . . ?
C11 C12 C13 S3 179.7(3) . . . . ?
C12 C13 C14 C15 -0.4(6) . . . . ?
S3 C13 C14 C15 -175.3(3) . . . . ?
C13 C14 C15 C16 -3.8(6) . . . . ?
C13 C14 C15 C17 172.0(4) . . . . ?
C14 C15 C16 C11 3.5(6) . . . . ?
C17 C15 C16 C11 -172.2(4) . . . . ?
C12 C11 C16 C15 0.9(6) . . . . ?
S2 C11 C16 C15 170.9(3) . . . . ?
C16 C15 C17 C20 -166.4(10) . . . . ?
C14 C15 C17 C20 18.1(11) . . . . ?
C16 C15 C17 C19' 115.0(15) . . . . ?
C14 C15 C17 C19' -60.6(15) . . . . ?
C16 C15 C17 C18 -38.8(9) . . . . ?
C14 C15 C17 C18 145.6(8) . . . . ?
C16 C15 C17 C20' -12.8(13) . . . . ?
C14 C15 C17 C20' 171.6(12) . . . . ?
C16 C15 C17 C18' -129.0(14) . . . . ?
C14 C15 C17 C18' 55.4(14) . . . . ?
C16 C15 C17 C19 75.4(9) . . . . ?
C14 C15 C17 C19 -100.2(9) . . . . ?
C26 C21 C22 O2 173.7(3) . . . . ?
S3 C21 C22 O2 -10.6(4) . . . . ?
C26 C21 C22 C23 -4.4(5) . . . . ?
S3 C21 C22 C23 171.3(2) . . . . ?
O2 C22 C23 C24 -173.5(3) . . . . ?
C21 C22 C23 C24 4.6(5) . . . . ?
O2 C22 C23 S4 10.4(4) . . . . ?
C21 C22 C23 S4 -171.5(2) . . . . ?
C22 C23 C24 C25 -2.6(5) . . . . ?
S4 C23 C24 C25 173.5(3) . . . . ?
C23 C24 C25 C26 0.3(5) . . . . ?
C23 C24 C25 C27 -179.6(3) . . . . ?
C22 C21 C26 C25 2.2(5) . . . . ?
S3 C21 C26 C25 -173.5(3) . . . . ?
C24 C25 C26 C21 -0.1(5) . . . . ?
C27 C25 C26 C21 179.7(3) . . . . ?
C24 C25 C27 C30 10.1(10) . . . . ?
C26 C25 C27 C30 -169.8(9) . . . . ?
C24 C25 C27 C30' 165.8(17) . . . . ?
C26 C25 C27 C30' -14.0(17) . . . . ?
C24 C25 C27 C28 134.1(6) . . . . ?
C26 C25 C27 C28 -45.7(7) . . . . ?
C24 C25 C27 C29' -67.3(19) . . . . ?
C26 C25 C27 C29' 112.9(19) . . . . ?
C24 C25 C27 C29 -110.0(7) . . . . ?
C26 C25 C27 C29 70.1(7) . . . . ?
C24 C25 C27 C28' 47.8(14) . . . . ?
C26 C25 C27 C28' -132.0(13) . . . . ?
C36 C31 C32 O4 176.6(3) . . . . ?
S4 C31 C32 O4 -2.9(5) . . . . ?
C36 C31 C32 C33 -3.7(5) . . . . ?
S4 C31 C32 C33 176.7(3) . . . . ?
O4 C32 C33 C34 -177.0(3) . . . . ?
C31 C32 C33 C34 3.4(5) . . . . ?
O4 C32 C33 S1 -2.2(5) . . . . ?
C31 C32 C33 S1 178.2(3) . . . . ?
C32 C33 C34 C35 -0.4(5) . . . . ?
S1 C33 C34 C35 -175.2(3) . . . . ?
C33 C34 C35 C36 -2.1(5) . . . . ?
C33 C34 C35 C37 179.7(3) . . . . ?
C32 C31 C36 C35 1.2(5) . . . . ?
S4 C31 C36 C35 -179.3(3) . . . . ?
C34 C35 C36 C31 1.8(5) . . . . ?
C37 C35 C36 C31 180.0(3) . . . . ?
C34 C35 C37 C38 124.6(12) . . . . ?
C36 C35 C37 C38 -53.5(13) . . . . ?
C34 C35 C37 C39' -34.3(14) . . . . ?
C36 C35 C37 C39' 147.6(14) . . . . ?
C34 C35 C37 C38' -157.6(13) . . . . ?
C36 C35 C37 C38' 24.3(14) . . . . ?
C34 C35 C37 C40 -115.5(11) . . . . ?
C36 C35 C37 C40 66.4(11) . . . . ?
C34 C35 C37 C39 2.1(12) . . . . ?
C36 C35 C37 C39 -176.0(11) . . . . ?
C34 C35 C37 C40' 84.1(13) . . . . ?
C36 C35 C37 C40' -94.0(13) . . . . ?
O1 C41 C42 O5 -67.3(5) . . . . ?
C48 C43 C44 C45 0.7(7) . . . . ?
O5 C43 C44 C45 -179.0(4) . . . . ?
C43 C44 C45 C46 0.9(8) . . . . ?
C44 C45 C46 C47 -1.0(8) . . . . ?
C45 C46 C47 O6 177.8(5) . . . . ?
C45 C46 C47 C48 -0.4(8) . . . . ?
C44 C43 C48 C47 -2.1(7) . . . . ?
O5 C43 C48 C47 177.5(4) . . . . ?
O6 C47 C48 C43 -176.1(4) . . . . ?
C46 C47 C48 C43 2.0(7) . . . . ?
O6 C49 C50 O2 151.2(4) . . . . ?
C6 C1 O1 C41 90.9(4) . . . . ?
C2 C1 O1 C41 -92.3(4) . . . . ?
C42 C41 O1 C1 -170.4(4) . . . . ?
C23 C22 O2 C50 -99.8(4) . . . . ?
C21 C22 O2 C50 82.2(4) . . . . ?
C49 C50 O2 C22 135.8(3) . . . . ?
C48 C43 O5 C42 -114.7(4) . . . . ?
C44 C43 O5 C42 65.0(5) . . . . ?
C41 C42 O5 C43 152.7(4) . . . . ?
C46 C47 O6 C49 -176.1(4) . . . . ?
C48 C47 O6 C49 2.0(7) . . . . ?
C50 C49 O6 C47 70.4(5) . . . . ?
C34 C33 S1 C2 -109.6(3) . . . . ?
C32 C33 S1 C2 75.6(3) . . . . ?
C3 C2 S1 C33 80.4(3) . . . . ?
C1 C2 S1 C33 -104.5(3) . . . . ?
C16 C11 S2 C6 124.2(3) . . . . ?
C12 C11 S2 C6 -65.8(3) . . . . ?
C5 C6 S2 C11 -83.0(3) . . . . ?
C1 C6 S2 C11 104.6(3) . . . . ?
C14 C13 S3 C21 -126.6(3) . . . . ?
C12 C13 S3 C21 58.5(3) . . . . ?
C26 C21 S3 C13 43.0(3) . . . . ?
C22 C21 S3 C13 -132.6(3) . . . . ?
C36 C31 S4 C23 114.2(3) . . . . ?
C32 C31 S4 C23 -66.3(3) . . . . ?
C24 C23 S4 C31 -43.8(3) . . . . ?
C22 C23 S4 C31 132.3(3) . . . . ?
